data_4122742
loop_
_publ_author_name
'Henkelis, James J.'
'Carruthers, Christopher J.'
'Chambers, Scott E.'
'Clowes, Rob'
'Cooper, Andrew I.'
'Fisher, Julie'
'Hardie, Michaele J.'

_publ_section_title
;
 Metallo-cryptophanes decorated with bis-N-heterocyclic carbene ligands:
 self-assembly and guest uptake into a nonporous crystalline lattice.
;
_journal_issue 41
_journal_name_full 'Journal of the American Chemical Society'
_journal_page_first 14393
_journal_page_last 14396
_journal_paper_doi 10.1021/ja508502u
_journal_volume 136
_journal_year 2014
_chemical_formula_sum 'C35 H33 B2 F8 N7 Pd'
_chemical_formula_weight 831.70
_chemical_name_systematic
; 
 bis(acetonitrile)[1,1'-methylenebis(3-(naphthalen-2-ylmethyl)-
imidazol-2-ylidene)]palladium(II) tetrafluoroborate acetonitrile
;
_space_group_IT_number 14
_symmetry_cell_setting monoclinic
_symmetry_space_group_name_Hall '-P 2yn'
_symmetry_space_group_name_H-M 'P 1 21/n 1'
_atom_sites_solution_hydrogens geom
_atom_sites_solution_primary direct
_atom_sites_solution_secondary difmap
_audit_creation_method SHELXL-97
_cell_angle_alpha 90.00
_cell_angle_beta 96.3210(10)
_cell_angle_gamma 90.00
_cell_formula_units_Z 4
_cell_length_a 12.2792(3)
_cell_length_b 14.3456(4)
_cell_length_c 20.8758(6)
_cell_measurement_temperature 150(2)
_cell_volume 3654.97(17)
_computing_structure_refinement 'SHELXL-97 (Sheldrick, 1997)'
_computing_structure_solution 'SHELXS-97 (Sheldrick, 1990)'
_diffrn_ambient_temperature 150(2)
_diffrn_measured_fraction_theta_full 0.999
_diffrn_measured_fraction_theta_max 0.999
_diffrn_radiation_monochromator graphite
_diffrn_radiation_source 'fine-focus sealed tube'
_diffrn_radiation_type MoK\a
_diffrn_radiation_wavelength 0.71073
_diffrn_reflns_av_R_equivalents 0.0372
_diffrn_reflns_av_sigmaI/netI 0.0443
_diffrn_reflns_limit_h_max 10
_diffrn_reflns_limit_h_min -15
_diffrn_reflns_limit_k_max 17
_diffrn_reflns_limit_k_min -16
_diffrn_reflns_limit_l_max 26
_diffrn_reflns_limit_l_min -26
_diffrn_reflns_number 25257
_diffrn_reflns_theta_full 26.37
_diffrn_reflns_theta_max 26.37
_diffrn_reflns_theta_min 1.73
_exptl_absorpt_coefficient_mu 0.585
_exptl_absorpt_correction_T_max 0.9122
_exptl_absorpt_correction_T_min 0.9020
_exptl_absorpt_correction_type multi-scan
_exptl_absorpt_process_details SADABS
_exptl_crystal_colour yellow
_exptl_crystal_density_diffrn 1.511
_exptl_crystal_density_method 'not measured'
_exptl_crystal_description block
_exptl_crystal_F_000 1680
_exptl_crystal_size_max 0.18
_exptl_crystal_size_mid 0.18
_exptl_crystal_size_min 0.16
_refine_diff_density_max 2.274
_refine_diff_density_min -1.260
_refine_diff_density_rms 0.128
_refine_ls_extinction_method none
_refine_ls_goodness_of_fit_ref 1.034
_refine_ls_hydrogen_treatment constr
_refine_ls_matrix_type full
_refine_ls_number_parameters 425
_refine_ls_number_reflns 7458
_refine_ls_number_restraints 19
_refine_ls_restrained_S_all 1.040
_refine_ls_R_factor_all 0.0922
_refine_ls_R_factor_gt 0.0661
_refine_ls_shift/su_max 0.000
_refine_ls_shift/su_mean 0.000
_refine_ls_structure_factor_coef Fsqd
_refine_ls_weighting_details 'calc w=1/[\s^2^(Fo^2^)+(0.0947P)^2^+15.3193P] where P=(Fo^2^+2Fc^2^)/3'
_refine_ls_weighting_scheme calc
_refine_ls_wR_factor_gt 0.1715
_refine_ls_wR_factor_ref 0.1914
_reflns_number_gt 5570
_reflns_number_total 7458
_reflns_threshold_expression >2sigma(I)
_cod_data_source_file ja508502u_si_008.cif
_cod_data_source_block c:
_cod_depositor_comments
;
The following automatic conversions were performed:

'_symmetry_cell_setting' value 'Monoclinic' changed to 'monoclinic'
according to
/home/saulius/struct/COD-crude-data--automatic-downloads/rss-feeds/ACS/lib/dictionaries/cif_core.dic
dictionary named 'cif_core.dic' version 2.4.2 from 2011-04-26.

Automatic conversion script
Id: cif_fix_values 2827 2014-09-09 07:05:25Z andrius 

 Adding full bibliography for 4122738--4122744.cif.
;
_cod_original_sg_symbol_H-M P2(1)/n
_cod_database_code 4122742

loop_
_symmetry_equiv_pos_as_xyz
'x, y, z'
'-x+1/2, y+1/2, -z+1/2'
'-x, -y, -z'
'x-1/2, -y-1/2, z-1/2'

loop_
_atom_site_label
_atom_site_type_symbol
_atom_site_fract_x
_atom_site_fract_y
_atom_site_fract_z
_atom_site_U_iso_or_equiv
_atom_site_adp_type
_atom_site_occupancy
_atom_site_symmetry_multiplicity
_atom_site_calc_flag
_atom_site_refinement_flags
_atom_site_disorder_assembly
_atom_site_disorder_group
Pd1 Pd 0.76270(3) 0.84375(3) 0.090738(19) 0.02930(15) Uani 1 1 d . . .
N6 N 0.6556(4) 0.8321(3) 0.1602(2) 0.0347(10) Uani 1 1 d . . .
C1 C 0.8638(4) 0.8618(4) 0.0247(3) 0.0302(11) Uani 1 1 d . . .
N4 N 0.5487(4) 0.8466(3) 0.0011(2) 0.0357(11) Uani 1 1 d . D .
C5 C 0.6494(4) 0.8800(4) 0.0204(3) 0.0305(11) Uani 1 1 d . . .
N5 N 0.8892(4) 0.8199(4) 0.1631(2) 0.0403(12) Uani 1 1 d . . .
N2 N 0.8563(4) 0.9360(3) -0.0148(2) 0.0333(10) Uani 1 1 d . . .
N3 N 0.6646(4) 0.9512(3) -0.0198(2) 0.0352(10) Uani 1 1 d . . .
C11 C 0.9980(5) 0.8568(4) -0.0394(3) 0.0380(13) Uani 1 1 d . . .
H11 H 1.0604 0.8361 -0.0585 0.046 Uiso 1 1 calc R . .
N1 N 0.9503(4) 0.8123(3) 0.0096(2) 0.0332(10) Uani 1 1 d . B .
C15 C 0.4980(5) 0.7627(4) 0.0269(3) 0.0435(14) Uani 1 1 d . . .
H15A H 0.5361 0.7484 0.0701 0.052 Uiso 1 1 calc R A 1
H15B H 0.4205 0.7765 0.0321 0.052 Uiso 1 1 calc R A 1
C17 C 0.6074(5) 0.8299(4) 0.2025(3) 0.0377(13) Uani 1 1 d . . .
C19 C 0.7665(5) 1.0033(4) -0.0157(3) 0.0384(13) Uani 1 1 d . . .
H19A H 0.7750 1.0414 0.0241 0.046 Uiso 1 1 calc R . .
H19B H 0.7668 1.0455 -0.0532 0.046 Uiso 1 1 calc R . .
C20 C 0.5017(5) 0.8970(4) -0.0513(3) 0.0455(15) Uani 1 1 d . . .
H20 H 0.4311 0.8869 -0.0738 0.055 Uiso 1 1 calc R D .
C21 C 0.9721(12) 0.6467(8) -0.0233(6) 0.029(3) Uiso 0.50 1 d P B 1
C22 C 0.5733(5) 0.9623(4) -0.0646(3) 0.0441(15) Uani 1 1 d . D .
H22 H 0.5637 1.0074 -0.0980 0.053 Uiso 1 1 calc R . .
C23 C 0.9398(5) 0.9342(4) -0.0548(3) 0.0386(13) Uani 1 1 d . . .
H23 H 0.9529 0.9789 -0.0866 0.046 Uiso 1 1 calc R . .
C24 C 0.5443(6) 0.8264(6) 0.2579(3) 0.0560(18) Uani 1 1 d . . .
H24A H 0.4659 0.8234 0.2427 0.084 Uiso 1 1 calc R . .
H24B H 0.5592 0.8825 0.2842 0.084 Uiso 1 1 calc R . .
H24C H 0.5654 0.7710 0.2838 0.084 Uiso 1 1 calc R . .
C26 C 0.9856(5) 0.7200(4) 0.0355(3) 0.0438(14) Uani 1 1 d . . .
H26A H 0.9398 0.7008 0.0694 0.053 Uiso 1 1 calc R B 1
H26B H 1.0629 0.7225 0.0547 0.053 Uiso 1 1 calc R B 1
C31 C 1.0624(12) 0.5353(10) -0.0894(8) 0.035(3) Uiso 0.50 1 d P B 1
C32 C 1.0387(7) 0.8106(6) 0.2606(3) 0.065(2) Uani 1 1 d . . .
H32A H 1.0098 0.7765 0.2957 0.097 Uiso 1 1 calc R . .
H32B H 1.0604 0.8735 0.2753 0.097 Uiso 1 1 calc R . .
H32C H 1.1026 0.7777 0.2475 0.097 Uiso 1 1 calc R . .
C33 C 0.9542(5) 0.8170(5) 0.2056(3) 0.0440(15) Uani 1 1 d . . .
C45 C 1.0607(10) 0.6008(8) -0.0390(6) 0.032(2) Uiso 0.50 1 d P B 1
H45 H 1.1284 0.6136 -0.0139 0.039 Uiso 0.50 1 calc PR B 1
C67 C 1.1420(12) 0.4889(10) -0.1109(7) 0.053(3) Uiso 0.50 1 d P B 1
H67 H 1.2130 0.4962 -0.0883 0.063 Uiso 0.50 1 calc PR B 1
C4 C 1.1326(14) 0.4325(11) -0.1612(8) 0.060(4) Uiso 0.50 1 d P B 1
H1 H 1.1964 0.4024 -0.1728 0.072 Uiso 0.50 1 calc PR B 1
C14 C 1.0436(13) 0.4174(11) -0.1939(8) 0.054(3) Uiso 0.50 1 d P B 1
H14 H 1.0431 0.3794 -0.2312 0.065 Uiso 0.50 1 calc PR B 1
C3 C 0.9533(11) 0.5221(10) -0.1243(7) 0.045(3) Uiso 0.50 1 d P B 1
C6 C 0.8689(12) 0.6363(9) -0.0582(6) 0.044(3) Uiso 0.50 1 d P B 1
H5 H 0.8078 0.6711 -0.0473 0.052 Uiso 0.50 1 calc PR B 1
C2 C 0.8584(13) 0.5755(10) -0.1079(7) 0.055(3) Uiso 0.50 1 d P B 1
H2 H 0.7892 0.5673 -0.1324 0.067 Uiso 0.50 1 calc PR B 1
F5 F 0.6142(4) 0.6197(6) 0.3344(2) 0.107(2) Uani 1 1 d . . .
F6 F 0.7593(5) 0.6928(5) 0.3021(3) 0.111(2) Uani 1 1 d . . .
B9 B 0.7240(7) 0.6358(8) 0.3477(4) 0.062(2) Uani 1 1 d . . .
F1 F 0.7434(3) 0.6768(3) 0.40921(18) 0.0569(10) Uani 1 1 d . . .
F2 F 0.8368(4) 1.1265(4) -0.1362(2) 0.0778(13) Uiso 1 1 d . C 1
F3 F 0.6508(5) 1.1433(4) -0.1345(3) 0.0872(15) Uiso 1 1 d . C 1
F4 F 0.7836(4) 0.5543(4) 0.3493(3) 0.0879(16) Uani 1 1 d . . .
C8 C 0.7669(8) 0.8385(6) -0.1649(5) 0.075(2) Uiso 1 1 d . . .
N9 N 0.7158(7) 0.8020(7) -0.1306(4) 0.095(2) Uiso 1 1 d . . .
C10 C 0.8331(10) 0.8905(9) -0.2072(6) 0.108(4) Uiso 1 1 d . . .
H10A H 0.8099 0.9559 -0.2091 0.161 Uiso 1 1 calc R . .
H10B H 0.8230 0.8636 -0.2506 0.161 Uiso 1 1 calc R . .
H10C H 0.9106 0.8868 -0.1901 0.161 Uiso 1 1 calc R . .
C9 C 0.5024(16) 0.6808(13) -0.0142(9) 0.033(6) Uiso 0.50 1 d P D 1
C12 C 0.4223(14) 0.6611(11) -0.0614(7) 0.040(4) Uiso 0.50 1 d P D 1
H12 H 0.3580 0.6984 -0.0661 0.048 Uiso 0.50 1 calc PR D 1
C13 C 0.599(2) 0.621(2) -0.0076(13) 0.063(10) Uiso 0.50 1 d P D 1
H13 H 0.6583 0.6356 0.0236 0.076 Uiso 0.50 1 calc PR D 1
C16 C 0.6050(15) 0.5380(12) -0.0481(9) 0.050(4) Uiso 0.50 1 d P D 1
H16 H 0.6637 0.4947 -0.0412 0.060 Uiso 0.50 1 calc PR D 1
C18 C 0.5246(14) 0.5274(10) -0.0945(6) 0.035(3) Uiso 0.50 1 d P D 1
C25 C 0.4325(12) 0.5831(9) -0.1056(6) 0.036(3) Uiso 0.50 1 d P D 1
C28 C 0.3569(12) 0.5642(10) -0.1571(7) 0.049(3) Uiso 0.50 1 d P D 1
H28 H 0.2946 0.6034 -0.1654 0.059 Uiso 0.50 1 calc PR D 1
C29 C 0.4714(15) 0.4284(12) -0.1840(7) 0.048(3) Uiso 0.50 1 d P D 1
H29 H 0.4825 0.3771 -0.2113 0.057 Uiso 0.50 1 calc PR D 1
C30 C 0.3690(14) 0.4893(12) -0.1973(8) 0.063(4) Uiso 0.50 1 d P D 1
H30 H 0.3152 0.4759 -0.2323 0.075 Uiso 0.50 1 calc PR D 1
C34 C 0.5417(12) 0.4469(10) -0.1362(7) 0.048(3) Uiso 0.50 1 d P D 1
H34 H 0.6050 0.4090 -0.1274 0.058 Uiso 0.50 1 calc PR D 1
C36 C 0.603(2) 0.4345(15) -0.1106(12) 0.111(8) Uiso 0.50 1 d PD D 2
H36 H 0.6683 0.4024 -0.0960 0.134 Uiso 0.50 1 calc PR D 2
C37 C 0.412(2) 0.5331(16) -0.1565(11) 0.113(8) Uiso 0.50 1 d PD D 2
H37 H 0.3516 0.5686 -0.1751 0.136 Uiso 0.50 1 calc PR D 2
C38 C 0.5656(19) 0.5176(13) -0.0868(11) 0.069(6) Uiso 0.50 1 d PD D 2
C40 C 0.4738(16) 0.5704(14) -0.1044(8) 0.063(5) Uiso 0.50 1 d PD D 2
C27 C 0.6331(16) 0.5497(13) -0.0314(9) 0.060(5) Uiso 0.50 1 d P D 2
H27 H 0.6988 0.5165 -0.0185 0.072 Uiso 0.50 1 calc PR D 2
C41 C 0.526(2) 0.409(2) -0.1582(16) 0.146(12) Uiso 0.50 1 d PD D 2
H41 H 0.5426 0.3516 -0.1778 0.175 Uiso 0.50 1 calc PR D 2
C42 C 0.4511(14) 0.6514(11) -0.0675(8) 0.043(4) Uiso 0.50 1 d P D 2
H42 H 0.3873 0.6876 -0.0794 0.052 Uiso 0.50 1 calc PR D 2
C44 C 0.5223(16) 0.6758(14) -0.0149(9) 0.035(6) Uiso 0.50 1 d P D 2
C46 C 0.6103(19) 0.6230(17) 0.0034(12) 0.042(6) Uiso 0.50 1 d P D 2
H46 H 0.6565 0.6382 0.0415 0.050 Uiso 0.50 1 calc PR D 2
C39 C 0.4310(19) 0.4480(14) -0.1845(10) 0.076(6) Uiso 0.50 1 d PD D 2
H39 H 0.3829 0.4202 -0.2179 0.091 Uiso 0.50 1 calc PR D 2
C47 C 0.9410(14) 0.4551(11) -0.1778(7) 0.056(4) Uiso 0.50 1 d P B 1
H47 H 0.8720 0.4381 -0.1998 0.067 Uiso 0.50 1 calc PR B 1
C7 C 1.1069(13) 0.6096(12) -0.0131(9) 0.070(4) Uiso 0.50 1 d PD B 2
H7 H 1.1660 0.6245 0.0185 0.084 Uiso 0.50 1 calc PR B 2
C35 C 0.9273(15) 0.6279(12) -0.0577(8) 0.067(4) Uiso 0.50 1 d PD B 2
H35 H 0.8569 0.6550 -0.0567 0.080 Uiso 0.50 1 calc PR B 2
C43 C 1.0067(11) 0.6546(9) -0.0111(6) 0.036(3) Uiso 0.50 1 d PD B 2
C48 C 1.1231(18) 0.5441(14) -0.0595(9) 0.093(6) Uiso 0.50 1 d PD B 2
H48 H 1.1913 0.5128 -0.0592 0.111 Uiso 0.50 1 calc PR B 2
C49 C 1.0369(15) 0.5251(14) -0.1066(10) 0.066(6) Uiso 0.50 1 d PD B 2
C50 C 0.9393(16) 0.5644(15) -0.1070(10) 0.091(6) Uiso 0.50 1 d PD B 2
C51 C 0.893(2) 0.4833(19) -0.2076(14) 0.121(9) Uiso 0.50 1 d PD B 2
H51 H 0.8410 0.4740 -0.2442 0.146 Uiso 0.50 1 calc PR B 2
C53 C 0.989(2) 0.4376(18) -0.2037(12) 0.101(7) Uiso 0.50 1 d PD B 2
H53 H 1.0036 0.3915 -0.2343 0.121 Uiso 0.50 1 calc PR B 2
C54 C 1.065(2) 0.461(2) -0.1537(12) 0.139(10) Uiso 0.50 1 d PD B 2
H54 H 1.1365 0.4338 -0.1504 0.167 Uiso 0.50 1 calc PR B 2
C56 C 0.868(2) 0.544(2) -0.1592(12) 0.139(10) Uiso 0.50 1 d PD B 2
H56 H 0.7977 0.5718 -0.1630 0.167 Uiso 0.50 1 calc PR B 2
F11 F 0.7564(7) 1.2579(6) -0.1748(4) 0.149(3) Uiso 1 1 d . C 2
B2 B 0.7454(9) 1.1783(8) -0.1464(5) 0.073(3) Uiso 1 1 d D . .
F7 F 0.7526(9) 1.2277(8) -0.0826(5) 0.093(3) Uiso 0.50 1 d PD C .
F8 F 0.7240(13) 1.1551(10) -0.2181(6) 0.124(5) Uiso 0.50 1 d PD C .

loop_
_atom_site_aniso_label
_atom_site_aniso_U_11
_atom_site_aniso_U_22
_atom_site_aniso_U_33
_atom_site_aniso_U_23
_atom_site_aniso_U_13
_atom_site_aniso_U_12
Pd1 0.0252(2) 0.0301(2) 0.0325(2) -0.00070(18) 0.00272(15) 0.00158(16)
N6 0.034(2) 0.031(2) 0.039(3) -0.002(2) 0.007(2) 0.0031(19)
C1 0.022(2) 0.033(3) 0.034(3) -0.001(2) -0.001(2) -0.003(2)
N4 0.024(2) 0.033(2) 0.049(3) -0.012(2) -0.0016(19) 0.0029(18)
C5 0.027(3) 0.023(2) 0.041(3) -0.006(2) 0.003(2) -0.002(2)
N5 0.038(3) 0.049(3) 0.034(3) 0.000(2) 0.006(2) 0.008(2)
N2 0.031(2) 0.031(2) 0.037(3) 0.001(2) 0.0013(19) -0.0079(19)
N3 0.033(2) 0.027(2) 0.044(3) -0.002(2) -0.004(2) 0.0031(18)
C11 0.031(3) 0.047(3) 0.036(3) -0.002(3) 0.007(2) -0.009(2)
N1 0.026(2) 0.041(3) 0.033(2) -0.001(2) 0.0014(18) -0.0003(19)
C15 0.027(3) 0.046(3) 0.059(4) -0.015(3) 0.011(3) -0.008(2)
C17 0.035(3) 0.040(3) 0.038(3) -0.004(3) 0.004(3) 0.005(2)
C19 0.040(3) 0.028(3) 0.045(3) 0.002(2) -0.002(3) -0.001(2)
C20 0.030(3) 0.042(3) 0.060(4) -0.015(3) -0.013(3) 0.012(3)
C22 0.041(3) 0.039(3) 0.048(4) -0.005(3) -0.014(3) 0.012(3)
C23 0.039(3) 0.041(3) 0.037(3) -0.003(3) 0.007(2) -0.018(3)
C24 0.048(4) 0.080(5) 0.042(4) -0.010(3) 0.014(3) 0.008(3)
C26 0.036(3) 0.052(4) 0.044(3) 0.011(3) 0.009(3) 0.013(3)
C32 0.069(5) 0.083(5) 0.037(4) -0.004(4) -0.014(3) 0.016(4)
C33 0.042(3) 0.055(4) 0.034(3) 0.002(3) 0.003(3) 0.016(3)
F5 0.040(2) 0.229(7) 0.050(3) -0.030(4) -0.003(2) 0.009(3)
F6 0.096(4) 0.161(6) 0.081(4) 0.062(4) 0.035(3) 0.037(4)
B9 0.039(4) 0.102(7) 0.044(4) 0.014(4) 0.002(3) 0.015(4)
F1 0.051(2) 0.068(3) 0.052(2) -0.0032(19) 0.0065(18) -0.0011(18)
F4 0.073(3) 0.079(3) 0.106(4) -0.024(3) -0.014(3) 0.016(3)

loop_
_atom_type_symbol
_atom_type_description
_atom_type_scat_dispersion_real
_atom_type_scat_dispersion_imag
_atom_type_scat_source
C C 0.0033 0.0016 'International Tables Vol C Tables 4.2.6.8 and 6.1.1.4'
H H 0.0000 0.0000 'International Tables Vol C Tables 4.2.6.8 and 6.1.1.4'
N N 0.0061 0.0033 'International Tables Vol C Tables 4.2.6.8 and 6.1.1.4'
Pd Pd -0.9988 1.0072 'International Tables Vol C Tables 4.2.6.8 and 6.1.1.4'
B B 0.0013 0.0007 'International Tables Vol C Tables 4.2.6.8 and 6.1.1.4'
F F 0.0171 0.0103 'International Tables Vol C Tables 4.2.6.8 and 6.1.1.4'

loop_
_geom_angle_atom_site_label_1
_geom_angle_atom_site_label_2
_geom_angle_atom_site_label_3
_geom_angle
C1 Pd1 C5 83.8(2)
C1 Pd1 N6 177.1(2)
C5 Pd1 N6 95.3(2)
C1 Pd1 N5 93.0(2)
C5 Pd1 N5 173.7(2)
N6 Pd1 N5 87.66(19)
C17 N6 Pd1 171.9(5)
N2 C1 N1 106.1(5)
N2 C1 Pd1 121.8(4)
N1 C1 Pd1 132.0(4)
C5 N4 C20 109.9(5)
C5 N4 C15 126.1(5)
C20 N4 C15 123.7(5)
N4 C5 N3 105.6(5)
N4 C5 Pd1 132.6(4)
N3 C5 Pd1 121.8(4)
C33 N5 Pd1 171.5(5)
C1 N2 C23 110.4(5)
C1 N2 C19 122.0(5)
C23 N2 C19 127.5(5)
C5 N3 C22 110.4(5)
C5 N3 C19 122.0(5)
C22 N3 C19 127.5(5)
C23 C11 N1 107.5(5)
C1 N1 C11 109.7(5)
C1 N1 C26 126.5(5)
C11 N1 C26 123.5(5)
C9 C15 N4 113.4(9)
C9 C15 C44 8.8(12)
N4 C15 C44 109.3(8)
N6 C17 C24 179.7(7)
N3 C19 N2 107.7(4)
C22 C20 N4 107.6(5)
C45 C21 C6 122.1(13)
C45 C21 C26 119.2(12)
C6 C21 C26 118.6(10)
C20 C22 N3 106.4(6)
C11 C23 N2 106.3(5)
C43 C26 N1 114.6(7)
C43 C26 C21 16.6(6)
N1 C26 C21 107.7(6)
C67 C31 C45 132.1(16)
C67 C31 C3 116.3(15)
C45 C31 C3 111.6(11)
N5 C33 C32 178.5(8)
C21 C45 C31 125.9(13)
C31 C67 C4 125.7(16)
C14 C4 C67 122.6(17)
C4 C14 C47 123.0(16)
C31 C3 C2 121.6(13)
C31 C3 C47 118.3(13)
C2 C3 C47 120.1(13)
C2 C6 C21 118.3(14)
C6 C2 C3 120.3(14)
F6 B9 F5 110.0(7)
F6 B9 F4 108.5(7)
F5 B9 F4 111.8(9)
F6 B9 F1 110.6(8)
F5 B9 F1 108.6(6)
F4 B9 F1 107.3(6)
N9 C8 C10 176.8(11)
C12 C9 C13 117.8(19)
C12 C9 C15 122.0(16)
C13 C9 C15 120.1(17)
C9 C12 C25 121.1(16)
C9 C13 C16 121(2)
C18 C16 C13 115.8(18)
C16 C18 C25 126.3(15)
C16 C18 C34 112.4(16)
C25 C18 C34 121.3(13)
C28 C25 C18 119.3(12)
C28 C25 C12 123.3(14)
C18 C25 C12 117.3(12)
C25 C28 C30 121.4(15)
C34 C29 C30 119.6(15)
C28 C30 C29 118.4(15)
C29 C34 C18 119.9(15)
C41 C36 C38 106(3)
C40 C37 C39 125(2)
C40 C38 C36 132(2)
C40 C38 C27 115.3(17)
C36 C38 C27 113(2)
C37 C40 C38 111(2)
C37 C40 C42 128(2)
C38 C40 C42 120.2(16)
C46 C27 C38 124(2)
C36 C41 C39 133(3)
C44 C42 C40 119.4(17)
C46 C44 C42 121(2)
C46 C44 C15 119.1(17)
C42 C44 C15 120.3(16)
C27 C46 C44 120(2)
C41 C39 C37 112(2)
C14 C47 C3 113.7(13)
C48 C7 C43 122.2(18)
C43 C35 C50 126.1(17)
C35 C43 C7 114.5(14)
C35 C43 C26 121.1(12)
C7 C43 C26 124.4(13)
C7 C48 C49 118(2)
C50 C49 C48 123(2)
C50 C49 C54 124(2)
C48 C49 C54 113.0(17)
C49 C50 C56 115(2)
C49 C50 C35 116.3(19)
C56 C50 C35 129(2)
C53 C51 C56 121(3)
C51 C53 C54 117(3)
C53 C54 C49 119(3)
C50 C56 C51 123(3)
B2 F11 F8 57.9(7)
F11 B2 F3 124.0(10)
F11 B2 F2 115.6(10)
F3 B2 F2 120.0(9)
F11 B2 F7 89.5(9)
F3 B2 F7 88.9(8)
F2 B2 F7 98.9(8)
F11 B2 F8 76.1(8)
F3 B2 F8 92.3(9)
F2 B2 F8 94.9(9)
F7 B2 F8 163.4(11)
B2 F8 F11 46.1(6)

loop_
_geom_bond_atom_site_label_1
_geom_bond_atom_site_label_2
_geom_bond_distance
Pd1 C1 1.971(5)
Pd1 C5 1.978(5)
Pd1 N6 2.068(5)
Pd1 N5 2.072(5)
N6 C17 1.117(7)
C1 N2 1.343(7)
C1 N1 1.344(7)
N4 C5 1.344(7)
N4 C20 1.383(8)
N4 C15 1.484(8)
C5 N3 1.348(7)
N5 C33 1.127(8)
N2 C23 1.391(7)
N2 C19 1.464(7)
N3 C22 1.386(7)
N3 C19 1.453(7)
C11 C23 1.340(9)
C11 N1 1.389(7)
N1 C26 1.476(8)
C15 C9 1.46(2)
C15 C44 1.57(2)
C17 C24 1.462(8)
C20 C22 1.335(9)
C21 C45 1.343(16)
C21 C6 1.40(2)
C21 C26 1.611(15)
C26 C43 1.396(14)
C31 C67 1.302(19)
C31 C45 1.413(19)
C31 C3 1.47(2)
C32 C33 1.462(9)
C67 C4 1.32(2)
C4 C14 1.24(2)
C14 C47 1.44(2)
C3 C2 1.47(2)
C3 C47 1.47(2)
C6 C2 1.351(19)
F5 B9 1.365(9)
F6 B9 1.363(10)
B9 F4 1.377(11)
B9 F1 1.409(10)
F2 B2 1.343(12)
F3 B2 1.315(12)
C8 N9 1.132(11)
C8 C10 1.467(14)
C9 C12 1.34(2)
C9 C13 1.46(4)
C12 C25 1.47(2)
C13 C16 1.47(4)
C16 C18 1.31(3)
C18 C25 1.38(2)
C18 C34 1.48(2)
C25 C28 1.368(19)
C28 C30 1.38(2)
C29 C34 1.27(2)
C29 C30 1.53(2)
C36 C41 1.339(18)
C36 C38 1.387(17)
C37 C40 1.363(17)
C37 C39 1.384(18)
C38 C40 1.373(17)
C38 C27 1.42(3)
C40 C42 1.44(2)
C27 C46 1.32(3)
C41 C39 1.359(18)
C42 C44 1.37(3)
C44 C46 1.34(3)
C7 C48 1.379(16)
C7 C43 1.395(15)
C35 C43 1.355(15)
C35 C50 1.395(17)
C48 C49 1.391(17)
C49 C50 1.324(17)
C49 C54 1.421(18)
C50 C56 1.353(18)
C51 C53 1.347(18)
C51 C56 1.390(18)
C53 C54 1.361(18)
F11 B2 1.300(13)
F11 F8 1.752(16)
B2 F7 1.502(12)
B2 F8 1.529(13)
